data_7156662
loop_
_publ_author_name
'Salendra, Limbadri'
'Luo, Xiaowei'
'Lin, Xiuping'
'Wang, Junfeng'
'Yang, Bin'
'Zhou, Xuefeng'
'Liu, Yonghong'

_publ_section_title
;
 Versispiroketal A, an unusual tetracyclic bridged spiroketal from the
 sponge-associated fungus Aspergillus versicolor SCSIO 41013.
;
_journal_issue 8
_journal_name_full 'Organic &amp; biomolecular chemistry'
_journal_page_first 2182
_journal_page_last 2186
_journal_paper_doi 10.1039/c9ob00110g
_journal_volume 17
_journal_year 2019
_chemical_absolute_configuration ad
_chemical_compound_source 'Marine Fungi'
_chemical_formula_moiety 'C17 H18 O6, H2 O'
_chemical_formula_sum 'C17 H20 O7'
_chemical_formula_weight 336.33
_chemical_name_common 'Versispiroketal A'
_chemical_name_systematic
(1'R,2R,7'S)-4,5',7'-trihydroxy-2',6,7'-trimethylspiro[benzo[d][1,3]dioxole-2,8'-bicyclo[3.2.1]octan]-2'-en-4'-one
_space_group_crystal_system orthorhombic
_space_group_IT_number 45
_space_group_name_Hall 'I 2 -2c'
_space_group_name_H-M_alt 'I b a 2'
_symmetry_space_group_name_Hall 'I 2 -2c'
_symmetry_space_group_name_H-M 'I b a 2'
_atom_sites_solution_hydrogens mixed
_atom_sites_solution_primary dual
_audit_block_doi 10.5517/ccdc.csd.cc20zx97
_audit_creation_date 2018-09-04
_audit_creation_method
;
Olex2 1.2
(compiled 2018.05.29 svn.r3508 for OlexSys, GUI svn.r5506)
;
_audit_update_record
;
2018-11-02 deposited with the CCDC.
2019-01-28 downloaded from the CCDC.
;
_cell_angle_alpha 90
_cell_angle_beta 90
_cell_angle_gamma 90
_cell_formula_units_Z 8
_cell_length_a 25.1245(4)
_cell_length_b 17.8586(3)
_cell_length_c 7.11686(10)
_cell_measurement_reflns_used 4930
_cell_measurement_temperature 100.0(4)
_cell_measurement_theta_max 73.7240
_cell_measurement_theta_min 4.9480
_cell_volume 3193.25(9)
_computing_cell_refinement 'CrysAlisPro 1.171.39.33c (Rigaku OD, 2017)'
_computing_data_collection 'CrysAlisPro 1.171.39.33c (Rigaku OD, 2017)'
_computing_data_reduction 'CrysAlisPro 1.171.39.33c (Rigaku OD, 2017)'
_computing_molecular_graphics 'Olex2 (Dolomanov et al., 2009)'
_computing_publication_material 'Olex2 (Dolomanov et al., 2009)'
_computing_structure_refinement 'ShelXL (Sheldrick, 2015)'
_computing_structure_solution 'ShelXT (Sheldrick, 2015)'
_diffrn_ambient_environment N~2~
_diffrn_ambient_temperature 100.0(4)
_diffrn_detector 'Pilatus3R 200K-A'
_diffrn_measured_fraction_theta_full 0.999
_diffrn_measured_fraction_theta_max 0.977
_diffrn_measurement_details
;
List of Runs (angles in degrees, time in seconds):

  # Type    Start    End  Width  t~exp~   \w     \q     \k     \f   Frames
#--------------------------------------------------------------------------
  1  \w    -32.00  24.00   0.50    1.50    --    0.00 -82.00-150.00  112
  2  \w    -20.00   6.00   0.50    1.50    --    0.00 -82.00 120.00   52
  3  \w    -32.00  24.00   0.50    1.50    --    0.00 -82.00 -30.00  112
  4  \w      9.00 114.00   0.50    6.00    --   95.20 -15.00-180.00  210
  5  \w      6.00 123.00   0.50    6.00    --   95.20 -82.00 -30.00  234
  6  \w     93.00 158.00   0.50    6.00    --   95.20  30.00  90.00  130
  7  \w    151.00 184.00   0.50    6.00    --   95.20  82.00 -90.00   66
  8  \w      6.00 115.00   0.50    6.00    --   95.20 -61.00 -30.00  218
  9  \w     13.00  88.00   0.50    6.00    --   95.20 -30.00-180.00  150
;
_diffrn_measurement_device 'four-circle diffractometer'
_diffrn_measurement_device_type 'XtaLAB Pro: Kappa single'
_diffrn_measurement_method '\w scans'
_diffrn_orient_matrix_type 'CrysAlisPro convention (1999,Acta A55,543-557)'
_diffrn_orient_matrix_UB_11 -0.0206579000
_diffrn_orient_matrix_UB_12 0.0803495000
_diffrn_orient_matrix_UB_13 0.0295587000
_diffrn_orient_matrix_UB_21 -0.0433739000
_diffrn_orient_matrix_UB_22 -0.0298326000
_diffrn_orient_matrix_UB_23 0.1332940000
_diffrn_orient_matrix_UB_31 0.0381655000
_diffrn_orient_matrix_UB_32 0.0095382000
_diffrn_orient_matrix_UB_33 0.1678832000
_diffrn_radiation_monochromator graphite
_diffrn_radiation_probe x-ray
_diffrn_radiation_type CuK\a
_diffrn_radiation_wavelength 1.54184
_diffrn_reflns_av_R_equivalents 0.0309
_diffrn_reflns_av_unetI/netI 0.0316
_diffrn_reflns_Laue_measured_fraction_full 0.999
_diffrn_reflns_Laue_measured_fraction_max 0.977
_diffrn_reflns_limit_h_max 30
_diffrn_reflns_limit_h_min -16
_diffrn_reflns_limit_k_max 21
_diffrn_reflns_limit_k_min -20
_diffrn_reflns_limit_l_max 8
_diffrn_reflns_limit_l_min -7
_diffrn_reflns_number 7658
_diffrn_reflns_point_group_measured_fraction_full 0.854
_diffrn_reflns_point_group_measured_fraction_max 0.815
_diffrn_reflns_theta_full 67.684
_diffrn_reflns_theta_max 74.202
_diffrn_reflns_theta_min 3.518
_diffrn_source 'Rotating-anode X-ray tube'
_diffrn_source_type 'MicroMax 007 (Cu) X-ray Source'
_exptl_absorpt_coefficient_mu 0.919
_exptl_absorpt_correction_T_max 1.00000
_exptl_absorpt_correction_T_min 0.83299
_exptl_absorpt_correction_type multi-scan
_exptl_absorpt_process_details
;
CrysAlisPro 1.171.39.33c (Rigaku Oxford Diffraction, 2017)
Empirical absorption correction using spherical harmonics,
 implemented in SCALE3 ABSPACK scaling algorithm.
;
_exptl_crystal_colour 'clear whiteish colourless'
_exptl_crystal_colour_lustre clear
_exptl_crystal_colour_modifier whiteish
_exptl_crystal_colour_primary colourless
_exptl_crystal_density_diffrn 1.399
_exptl_crystal_description needle
_exptl_crystal_F_000 1424
_exptl_crystal_size_max 0.3
_exptl_crystal_size_mid 0.05
_exptl_crystal_size_min 0.05
_refine_diff_density_max 0.391
_refine_diff_density_min -0.312
_refine_diff_density_rms 0.048
_refine_ls_abs_structure_details
;
 Flack x determined using 866 quotients [(I+)-(I-)]/[(I+)+(I-)]
 (Parsons, Flack and Wagner, Acta Cryst. B69 (2013) 249-259).
;
_refine_ls_abs_structure_Flack 0.15(11)
_refine_ls_extinction_method none
_refine_ls_goodness_of_fit_ref 1.043
_refine_ls_hydrogen_treatment mixed
_refine_ls_matrix_type full
_refine_ls_number_parameters 229
_refine_ls_number_reflns 2655
_refine_ls_number_restraints 1
_refine_ls_restrained_S_all 1.043
_refine_ls_R_factor_all 0.0363
_refine_ls_R_factor_gt 0.0345
_refine_ls_shift/su_max 0.001
_refine_ls_shift/su_mean 0.000
_refine_ls_structure_factor_coef Fsqd
_refine_ls_weighting_details 'w=1/[\s^2^(Fo^2^)+(0.0583P)^2^+1.5799P] where P=(Fo^2^+2Fc^2^)/3'
_refine_ls_weighting_scheme calc
_refine_ls_wR_factor_gt 0.0897
_refine_ls_wR_factor_ref 0.0910
_reflns_Friedel_coverage 0.533
_reflns_Friedel_fraction_full 0.679
_reflns_Friedel_fraction_max 0.622
_reflns_number_gt 2542
_reflns_number_total 2655
_reflns_threshold_expression 'I > 2\s(I)'
_cod_data_source_file c9ob00110g2.cif
_cod_data_source_block badri_lb25_collect
_cod_depositor_comments 'Adding full bibliography for 7156662.cif.'
_cod_original_cell_volume 3193.26(8)
_cod_database_code 7156662
_shelx_shelxl_version_number 2014/7
_chemical_oxdiff_formula 'C128 H160 N8 O56 '
_shelx_space_group_comment
;
The symmetry employed for this shelxl refinement is uniquely defined
by the following loop, which should always be used as a source of
symmetry information in preference to the above space-group names.
They are only intended as comments.
;
_shelx_estimated_absorpt_t_max 0.955
_shelx_estimated_absorpt_t_min 0.770
_reflns_odcompleteness_completeness 99.94
_reflns_odcompleteness_iscentric 1
_reflns_odcompleteness_theta 66.97
_olex2_refinement_description
;
1. Fixed Uiso
 At 1.2 times of:
  All C(H) groups, All C(H,H) groups
 At 1.5 times of:
  All C(H,H,H) groups, All O(H) groups, All O(H,H) groups
2.a Free rotating group:
 O24(H24a,H24b)
2.b Ternary CH refined with riding coordinates:
 C4(H4)
2.c Secondary CH2 refined with riding coordinates:
 C7(H7a,H7b)
2.d Aromatic/amide H refined with riding coordinates:
 C16(H16), C6(H6), C14(H14)
2.e Idealised Me refined as rotating group:
 C18(H18a,H18b,H18c), C19(H19a,H19b,H19c), C17(H17a,H17b,H17c)
2.f Idealised tetrahedral OH refined as rotating group:
 O21(H21), O23(H23)
;
_olex2_submission_special_instructions 'No special instructions were received'
_oxdiff_exptl_absorpt_empirical_details
;
Empirical correction (ABSPACK) includes:
- Absorption correction using spherical harmonics
- Frame scaling
;
_oxdiff_exptl_absorpt_empirical_full_max 1.191
_oxdiff_exptl_absorpt_empirical_full_min 0.772

loop_
_space_group_symop_operation_xyz
'x, y, z'
'-x, -y, z'
'x+1/2, -y+1/2, z'
'-x+1/2, y+1/2, z'
'x+1/2, y+1/2, z+1/2'
'-x+1/2, -y+1/2, z+1/2'
'x+1, -y+1, z+1/2'
'-x+1, y+1, z+1/2'

loop_
_atom_site_label
_atom_site_type_symbol
_atom_site_fract_x
_atom_site_fract_y
_atom_site_fract_z
_atom_site_U_iso_or_equiv
_atom_site_adp_type
_atom_site_occupancy
_atom_site_site_symmetry_order
_atom_site_calc_flag
_atom_site_refinement_flags_posn
O9 O 0.65750(6) 0.71776(9) 0.4272(2) 0.0176(4) Uani 1 1 d .
O20 O 0.65529(7) 0.87452(10) -0.0380(2) 0.0185(4) Uani 1 1 d .
O10 O 0.58546(7) 0.78170(9) 0.5499(3) 0.0190(4) Uani 1 1 d .
O21 O 0.69779(7) 0.84666(10) 0.6146(2) 0.0194(4) Uani 1 1 d .
H21 H 0.6807 0.8572 0.7091 0.029 Uiso 1 1 calc GR
O23 O 0.69326(7) 0.57358(9) 0.5630(3) 0.0211(4) Uani 1 1 d .
H23 H 0.6929 0.5801 0.4490 0.032 Uiso 1 1 calc GR
O22 O 0.64344(7) 0.97576(9) 0.5708(3) 0.0248(4) Uani 1 1 d .
O24 O 0.71414(8) 0.44072(11) 0.6863(3) 0.0322(5) Uani 1 1 d .
H24A H 0.7409 0.4171 0.6433 0.048 Uiso 1 1 d G
H24B H 0.7136 0.4847 0.6410 0.048 Uiso 1 1 d G
C11 C 0.59197(9) 0.71516(13) 0.6461(3) 0.0173(5) Uani 1 1 d .
C12 C 0.63504(9) 0.67756(12) 0.5725(4) 0.0171(5) Uani 1 1 d .
C13 C 0.65061(9) 0.60899(13) 0.6420(4) 0.0176(5) Uani 1 1 d .
C5 C 0.57503(9) 0.87153(13) 0.2188(4) 0.0183(5) Uani 1 1 d .
C18 C 0.69104(10) 0.75557(13) 0.0268(3) 0.0200(5) Uani 1 1 d .
H18A H 0.6692 0.7368 -0.0735 0.030 Uiso 1 1 calc GR
H18B H 0.6954 0.7173 0.1203 0.030 Uiso 1 1 calc GR
H18C H 0.7252 0.7696 -0.0220 0.030 Uiso 1 1 calc GR
C1 C 0.63112(9) 0.92486(13) 0.4645(3) 0.0177(5) Uani 1 1 d .
C16 C 0.56228(9) 0.68804(13) 0.7933(4) 0.0203(5) Uani 1 1 d .
H16 H 0.5332 0.7143 0.8405 0.024 Uiso 1 1 calc R
C8 C 0.66441(9) 0.82362(12) 0.1146(3) 0.0157(5) Uani 1 1 d .
C2 C 0.66532(9) 0.85411(13) 0.4563(3) 0.0164(5) Uani 1 1 d .
C7 C 0.69865(9) 0.85838(13) 0.2746(3) 0.0165(5) Uani 1 1 d .
H7A H 0.7316 0.8306 0.2893 0.020 Uiso 1 1 calc R
H7B H 0.7073 0.9100 0.2455 0.020 Uiso 1 1 calc R
C3 C 0.62848(9) 0.78700(13) 0.4168(4) 0.0168(5) Uani 1 1 d .
C6 C 0.58601(10) 0.92821(13) 0.3359(4) 0.0194(5) Uani 1 1 d .
H6 H 0.5644 0.9705 0.3352 0.023 Uiso 1 1 calc R
C4 C 0.61072(9) 0.80302(13) 0.2156(4) 0.0173(5) Uani 1 1 d .
H4 H 0.5932 0.7597 0.1577 0.021 Uiso 1 1 calc R
C15 C 0.57785(11) 0.61889(14) 0.8691(4) 0.0239(6) Uani 1 1 d .
C14 C 0.62121(11) 0.58049(14) 0.7925(4) 0.0229(5) Uani 1 1 d .
H14 H 0.6308 0.5345 0.8435 0.027 Uiso 1 1 calc R
C19 C 0.53104(10) 0.87462(14) 0.0790(4) 0.0259(5) Uani 1 1 d .
H19A H 0.5119 0.9208 0.0932 0.039 Uiso 1 1 calc GR
H19B H 0.5073 0.8333 0.0990 0.039 Uiso 1 1 calc GR
H19C H 0.5456 0.8718 -0.0456 0.039 Uiso 1 1 calc GR
C17 C 0.54893(14) 0.58741(17) 1.0378(5) 0.0416(8) Uani 1 1 d .
H17A H 0.5615 0.6116 1.1497 0.062 Uiso 1 1 calc GR
H17B H 0.5555 0.5346 1.0463 0.062 Uiso 1 1 calc GR
H17C H 0.5114 0.5961 1.0244 0.062 Uiso 1 1 calc GR
H20 H 0.6513(14) 0.922(2) 0.006(5) 0.037(10) Uiso 1 1 d .

loop_
_atom_site_aniso_label
_atom_site_aniso_U_11
_atom_site_aniso_U_22
_atom_site_aniso_U_33
_atom_site_aniso_U_23
_atom_site_aniso_U_13
_atom_site_aniso_U_12
O9 0.0187(8) 0.0159(8) 0.0181(9) 0.0028(6) 0.0039(7) 0.0032(6)
O20 0.0226(8) 0.0209(9) 0.0121(9) 0.0020(7) 0.0012(7) 0.0017(6)
O10 0.0169(8) 0.0196(8) 0.0205(9) 0.0049(7) 0.0056(7) 0.0027(6)
O21 0.0193(8) 0.0268(8) 0.0120(8) -0.0003(7) -0.0007(6) 0.0016(6)
O23 0.0242(9) 0.0216(8) 0.0175(9) 0.0004(7) 0.0028(7) 0.0036(6)
O22 0.0334(10) 0.0194(8) 0.0217(9) -0.0044(7) 0.0010(8) 0.0022(7)
O24 0.0404(12) 0.0260(9) 0.0303(11) 0.0073(8) 0.0103(9) 0.0145(8)
C11 0.0167(11) 0.0171(10) 0.0180(12) 0.0016(9) -0.0012(9) -0.0004(8)
C12 0.0182(11) 0.0199(11) 0.0133(10) 0.0010(9) -0.0002(9) -0.0026(8)
C13 0.0174(11) 0.0179(10) 0.0175(12) -0.0023(9) 0.0000(9) 0.0004(8)
C5 0.0145(11) 0.0223(11) 0.0181(12) 0.0054(9) 0.0036(9) 0.0017(8)
C18 0.0223(12) 0.0220(11) 0.0158(12) -0.0012(10) 0.0003(9) 0.0032(9)
C1 0.0196(11) 0.0184(11) 0.0151(12) 0.0019(9) 0.0072(10) 0.0003(8)
C16 0.0169(11) 0.0222(11) 0.0219(13) -0.0002(10) 0.0039(10) -0.0007(9)
C8 0.0171(11) 0.0177(11) 0.0123(12) 0.0019(9) 0.0000(9) 0.0003(8)
C2 0.0169(11) 0.0183(11) 0.0139(11) 0.0007(9) 0.0003(10) -0.0004(8)
C7 0.0148(11) 0.0208(11) 0.0140(12) -0.0002(9) 0.0016(9) -0.0016(8)
C3 0.0167(11) 0.0166(11) 0.0170(11) 0.0029(9) 0.0055(10) 0.0037(8)
C6 0.0177(12) 0.0207(11) 0.0198(13) 0.0033(10) 0.0047(10) 0.0044(8)
C4 0.0163(11) 0.0173(10) 0.0183(12) -0.0006(9) 0.0003(9) -0.0010(9)
C15 0.0257(13) 0.0240(12) 0.0222(14) 0.0039(10) 0.0067(11) -0.0014(10)
C14 0.0265(13) 0.0195(11) 0.0226(13) 0.0048(10) 0.0007(11) 0.0014(9)
C19 0.0206(12) 0.0298(13) 0.0274(14) 0.0039(11) -0.0048(12) 0.0006(9)
C17 0.0484(19) 0.0338(15) 0.043(2) 0.0164(14) 0.0234(15) 0.0091(13)

loop_
_atom_type_symbol
_atom_type_description
_atom_type_scat_dispersion_real
_atom_type_scat_dispersion_imag
_atom_type_scat_source
C C 0.0181 0.0091 'International Tables Vol C Tables 4.2.6.8 and 6.1.1.4'
H H 0.0000 0.0000 'International Tables Vol C Tables 4.2.6.8 and 6.1.1.4'
O O 0.0492 0.0322 'International Tables Vol C Tables 4.2.6.8 and 6.1.1.4'

loop_
_geom_angle_atom_site_label_1
_geom_angle_atom_site_label_2
_geom_angle_atom_site_label_3
_geom_angle
C12 O9 C3 106.20(17)
C8 O20 H20 110(2)
C11 O10 C3 107.08(17)
C2 O21 H21 109.5
C13 O23 H23 109.5
H24A O24 H24B 109.5
C12 C11 O10 108.9(2)
C16 C11 O10 128.1(2)
C16 C11 C12 123.0(2)
C11 C12 O9 110.7(2)
C11 C12 C13 121.3(2)
C13 C12 O9 128.0(2)
O23 C13 C12 119.2(2)
O23 C13 C14 124.2(2)
C12 C13 C14 116.7(2)
C6 C5 C4 119.8(2)
C6 C5 C19 122.7(2)
C19 C5 C4 117.3(2)
H18A C18 H18B 109.5
H18A C18 H18C 109.5
H18B C18 H18C 109.5
C8 C18 H18A 109.5
C8 C18 H18B 109.5
C8 C18 H18C 109.5
O22 C1 C2 119.7(2)
O22 C1 C6 123.7(2)
C6 C1 C2 116.5(2)
C11 C16 H16 121.6
C11 C16 C15 116.9(2)
C15 C16 H16 121.6
O20 C8 C18 105.36(18)
O20 C8 C7 112.92(18)
O20 C8 C4 110.93(18)
C18 C8 C7 112.11(19)
C18 C8 C4 112.22(19)
C7 C8 C4 103.50(19)
O21 C2 C1 112.1(2)
O21 C2 C7 111.34(17)
O21 C2 C3 115.07(19)
C1 C2 C7 107.24(18)
C1 C2 C3 108.20(18)
C3 C2 C7 102.23(18)
C8 C7 H7A 110.3
C8 C7 H7B 110.3
C2 C7 C8 107.06(18)
C2 C7 H7A 110.3
C2 C7 H7B 110.3
H7A C7 H7B 108.6
O9 C3 O10 106.85(17)
O9 C3 C2 110.80(19)
O9 C3 C4 110.97(19)
O10 C3 C2 112.46(19)
O10 C3 C4 114.21(19)
C4 C3 C2 101.59(18)
C5 C6 C1 121.3(2)
C5 C6 H6 119.4
C1 C6 H6 119.4
C5 C4 C8 108.99(19)
C5 C4 C3 108.0(2)
C5 C4 H4 112.2
C8 C4 H4 112.2
C3 C4 C8 102.81(18)
C3 C4 H4 112.2
C16 C15 C17 119.9(2)
C14 C15 C16 119.9(2)
C14 C15 C17 120.1(2)
C13 C14 C15 122.2(2)
C13 C14 H14 118.9
C15 C14 H14 118.9
C5 C19 H19A 109.5
C5 C19 H19B 109.5
C5 C19 H19C 109.5
H19A C19 H19B 109.5
H19A C19 H19C 109.5
H19B C19 H19C 109.5
C15 C17 H17A 109.5
C15 C17 H17B 109.5
C15 C17 H17C 109.5
H17A C17 H17B 109.5
H17A C17 H17C 109.5
H17B C17 H17C 109.5

loop_
_geom_bond_atom_site_label_1
_geom_bond_atom_site_label_2
_geom_bond_distance
O9 C12 1.379(3)
O9 C3 1.437(3)
O20 C8 1.435(3)
O20 H20 0.91(4)
O10 C11 1.381(3)
O10 C3 1.441(3)
O21 H21 0.8200
O21 C2 1.397(3)
O23 H23 0.8200
O23 C13 1.365(3)
O22 C1 1.222(3)
O24 H24A 0.8503
O24 H24B 0.8494
C11 C12 1.377(3)
C11 C16 1.374(4)
C12 C13 1.377(3)
C13 C14 1.397(4)
C5 C6 1.340(4)
C5 C4 1.517(3)
C5 C19 1.488(4)
C18 H18A 0.9600
C18 H18B 0.9600
C18 H18C 0.9600
C18 C8 1.522(3)
C1 C2 1.529(3)
C1 C6 1.458(4)
C16 H16 0.9300
C16 C15 1.403(4)
C8 C7 1.556(3)
C8 C4 1.572(3)
C2 C7 1.542(3)
C2 C3 1.540(3)
C7 H7A 0.9700
C7 H7B 0.9700
C3 C4 1.527(3)
C6 H6 0.9300
C4 H4 0.9800
C15 C14 1.398(4)
C15 C17 1.512(4)
C14 H14 0.9300
C19 H19A 0.9600
C19 H19B 0.9600
C19 H19C 0.9600
C17 H17A 0.9600
C17 H17B 0.9600
C17 H17C 0.9600

loop_
_geom_torsion_atom_site_label_1
_geom_torsion_atom_site_label_2
_geom_torsion_atom_site_label_3
_geom_torsion_atom_site_label_4
_geom_torsion
O9 C12 C13 O23 -0.1(4)
O9 C12 C13 C14 179.4(2)
O9 C3 C4 C5 173.40(18)
O9 C3 C4 C8 -71.5(2)
O20 C8 C7 C2 121.9(2)
O20 C8 C4 C5 -36.5(3)
O20 C8 C4 C3 -150.95(18)
O10 C11 C12 O9 -0.3(3)
O10 C11 C12 C13 -179.8(2)
O10 C11 C16 C15 -178.9(2)
O10 C3 C4 C5 52.5(3)
O10 C3 C4 C8 167.70(18)
O21 C2 C7 C8 149.57(18)
O21 C2 C3 O9 -47.7(3)
O21 C2 C3 O10 71.9(2)
O21 C2 C3 C4 -165.61(18)
O23 C13 C14 C15 179.8(2)
O22 C1 C2 O21 18.7(3)
O22 C1 C2 C7 -103.8(2)
O22 C1 C2 C3 146.6(2)
O22 C1 C6 C5 178.3(2)
C11 O10 C3 O9 5.2(2)
C11 O10 C3 C2 -116.6(2)
C11 O10 C3 C4 128.3(2)
C11 C12 C13 O23 179.4(2)
C11 C12 C13 C14 -1.2(4)
C11 C16 C15 C14 -1.0(4)
C11 C16 C15 C17 176.8(3)
C12 O9 C3 O10 -5.3(2)
C12 O9 C3 C2 117.5(2)
C12 O9 C3 C4 -130.4(2)
C12 C11 C16 C15 0.3(4)
C12 C13 C14 C15 0.5(4)
C18 C8 C7 C2 -119.3(2)
C18 C8 C4 C5 -154.0(2)
C18 C8 C4 C3 91.5(2)
C1 C2 C7 C8 -87.5(2)
C1 C2 C3 O9 -173.86(18)
C1 C2 C3 O10 -54.3(3)
C1 C2 C3 C4 68.2(2)
C16 C11 C12 O9 -179.6(2)
C16 C11 C12 C13 0.9(4)
C16 C15 C14 C13 0.7(4)
C2 C1 C6 C5 0.8(3)
C2 C3 C4 C5 -68.8(2)
C2 C3 C4 C8 46.4(2)
C7 C8 C4 C5 84.9(2)
C7 C8 C4 C3 -29.6(2)
C7 C2 C3 O9 73.2(2)
C7 C2 C3 O10 -167.32(18)
C7 C2 C3 C4 -44.8(2)
C3 O9 C12 C11 3.5(3)
C3 O9 C12 C13 -177.0(2)
C3 O10 C11 C12 -3.1(3)
C3 O10 C11 C16 176.2(2)
C3 C2 C7 C8 26.2(2)
C6 C5 C4 C8 -73.7(3)
C6 C5 C4 C3 37.4(3)
C6 C1 C2 O21 -163.7(2)
C6 C1 C2 C7 73.8(2)
C6 C1 C2 C3 -35.8(3)
C4 C5 C6 C1 -1.4(4)
C4 C8 C7 C2 1.9(2)
C19 C5 C6 C1 -176.8(2)
C19 C5 C4 C8 101.9(2)
C19 C5 C4 C3 -147.1(2)
C17 C15 C14 C13 -177.1(3)
